data_7114446
loop_
_publ_author_name
'Gamez, Patrick'
'Hoog, Paul de'
'Roubeau, Olivier'
'Lutz, Martin'
'Driessen, Willem L.'
'Spek, Anthony L.'
'Reedijk, Jan'

_publ_section_title
;
 An unprecedented 1D ladder coordination polymer based on a pentanuclear
 copper(ii) 2,4,6-tris(dipyridin-2-ylamino)-1,3,5-triazine building
 blockElectronic supplementary information (ESI) available: additional
 characterization data for 1 (&#x00B5;eff vs. T and B curves), TGA, XRD.
 See http://www.rsc.org/suppdata/cc/b2/b203394a/
;
_journal_issue 14
_journal_name_full 'Chemical Communications'
_journal_page_first 1488
_journal_paper_doi 10.1039/b203394a
_journal_year 2002
_chemical_formula_moiety 'C70 H54 Cu5 N36 O30, 7(C2 H3 N)'
_chemical_formula_sum 'C84 H75 Cu5 N43 O30'
_chemical_formula_weight 2484.57
_chemical_name_systematic
; 
? 
;
_space_group_IT_number 2
_symmetry_cell_setting triclinic
_symmetry_space_group_name_Hall '-P 1'
_symmetry_space_group_name_H-M 'P -1'
_atom_sites_solution_hydrogens geom
_atom_sites_solution_primary direct
_atom_sites_solution_secondary difmap
_audit_creation_method SHELXL-97
_cell_angle_alpha 79.047(11)
_cell_angle_beta 73.946(15)
_cell_angle_gamma 82.334(11)
_cell_formula_units_Z 1
_cell_length_a 12.052(2)
_cell_length_b 14.0863(18)
_cell_length_c 16.425(4)
_cell_measurement_temperature 150(2)
_cell_volume 2621.2(9)
_computing_cell_refinement 'DIRAX (Duisenberg, 1992)'
_computing_data_collection 'Nonius COLLECT'
_computing_data_reduction 'EvalCCD (Duisenberg, 1998)'
_computing_structure_refinement 'SHELXL-97 (Sheldrick, 1997)'
_computing_structure_solution 'SIR-97 (Altomare et al., 1997)'
_diffrn_ambient_temperature 150(2)
_diffrn_measured_fraction_theta_full 1.000
_diffrn_measured_fraction_theta_max 1.000
_diffrn_measurement_device_type 'Nonius KappaCCD'
_diffrn_radiation_monochromator graphite
_diffrn_radiation_source 'rotating anode'
_diffrn_radiation_type MoK\a
_diffrn_radiation_wavelength 0.71073
_diffrn_reflns_av_R_equivalents 0.08
_diffrn_reflns_av_sigmaI/netI 0.0655
_diffrn_reflns_limit_h_max 0
_diffrn_reflns_limit_h_min -13
_diffrn_reflns_limit_k_max 15
_diffrn_reflns_limit_k_min -15
_diffrn_reflns_limit_l_max 16
_diffrn_reflns_limit_l_min -18
_diffrn_reflns_number 56928
_diffrn_reflns_theta_full 23.00
_diffrn_reflns_theta_max 23.00
_diffrn_reflns_theta_min 1.76
_exptl_absorpt_coefficient_mu 1.096
_exptl_absorpt_correction_T_max 0.97
_exptl_absorpt_correction_T_min 0.83
_exptl_absorpt_correction_type analytical
_exptl_crystal_colour blue
_exptl_crystal_density_diffrn 1.574
_exptl_crystal_density_method 'not measured'
_exptl_crystal_description needle
_exptl_crystal_F_000 1265
_exptl_crystal_size_max 0.30
_exptl_crystal_size_mid 0.03
_exptl_crystal_size_min 0.03
_refine_diff_density_max 1.083
_refine_diff_density_min -0.768
_refine_diff_density_rms 0.124
_refine_ls_extinction_method none
_refine_ls_goodness_of_fit_ref 1.112
_refine_ls_hydrogen_treatment constr
_refine_ls_matrix_type full
_refine_ls_number_parameters 687
_refine_ls_number_reflns 12741
_refine_ls_number_restraints 12
_refine_ls_restrained_S_all 1.112
_refine_ls_R_factor_all 0.1064
_refine_ls_R_factor_gt 0.0649
_refine_ls_shift/su_max 0.028
_refine_ls_shift/su_mean 0.000
_refine_ls_structure_factor_coef Fsqd
_refine_ls_weighting_details 'calc w=1/[\s^2^(Fo^2^)+(0.0456P)^2^+8.7612P] where P=(Fo^2^+2Fc^2^)/3'
_refine_ls_weighting_scheme calc
_refine_ls_wR_factor_gt 0.1419
_refine_ls_wR_factor_ref 0.1610
_reflns_number_gt 8894
_reflns_number_total 12741
_reflns_threshold_expression I>2\s(I)
_cod_data_source_file b203394a.txt
_cod_data_source_block s2564a
_cod_depositor_comments
;
The following automatic conversions were performed:

'_refine_ls_hydrogen_treatment' value 'constrained' was replaced with
the value 'constr' as specified in the replacement file
'src/cod-tools/trunk/data/replacement-values/replacement_values.lst'.

Automatic conversion script
Id: cif_fix_values 5376 2017-05-30 11:51:03Z andrius 
;
_cod_original_cell_volume 2621.3(9)
_cod_database_code 7114446

loop_
_symmetry_equiv_pos_as_xyz
'x, y, z'
'-x, -y, -z'

loop_
_atom_site_label
_atom_site_type_symbol
_atom_site_fract_x
_atom_site_fract_y
_atom_site_fract_z
_atom_site_U_iso_or_equiv
_atom_site_adp_type
_atom_site_occupancy
_atom_site_symmetry_multiplicity
_atom_site_calc_flag
_atom_site_refinement_flags
Cu3 Cu 0.13012(6) 0.82961(5) 0.23945(4) 0.02226(18) Uani 1 1 d .
Cu1 Cu 0.5000 0.5000 0.5000 0.0263(3) Uani 1 2 d S
Cu2 Cu 0.21245(6) 0.22483(5) 0.17257(4) 0.02261(18) Uani 1 1 d .
N1 N 0.4952(4) 0.4895(3) 0.3188(3) 0.0216(11) Uani 1 1 d .
N2 N 0.1765(4) 0.3736(3) 0.2816(3) 0.0188(10) Uani 1 1 d .
N3 N 0.2747(4) 0.6786(3) 0.1488(3) 0.0214(11) Uani 1 1 d .
N11 N 0.3384(4) 0.4289(3) 0.3000(3) 0.0214(10) Uani 1 1 d .
C12 C 0.2511(5) 0.4455(4) 0.2641(3) 0.0189(12) Uani 1 1 d .
N13 N 0.2260(4) 0.5255(3) 0.2124(3) 0.0198(10) Uani 1 1 d .
C14 C 0.2979(5) 0.5935(4) 0.2007(3) 0.0188(12) Uani 1 1 d .
N15 N 0.3871(4) 0.5877(3) 0.2335(3) 0.0193(10) Uani 1 1 d .
C16 C 0.4035(4) 0.5034(4) 0.2811(3) 0.0202(13) Uani 1 1 d .
N21 N 0.5721(4) 0.5842(3) 0.3891(3) 0.0254(11) Uani 1 1 d .
C22 C 0.5609(5) 0.5688(4) 0.3135(4) 0.0241(13) Uani 1 1 d .
C23 C 0.6106(5) 0.6210(4) 0.2361(4) 0.0296(14) Uani 1 1 d .
H23 H 0.6018 0.6064 0.1842 0.036 Uiso 1 1 calc R
C24 C 0.6744(5) 0.6961(4) 0.2355(4) 0.0375(16) Uani 1 1 d .
H24 H 0.7077 0.7357 0.1830 0.045 Uiso 1 1 calc R
C25 C 0.6890(5) 0.7128(4) 0.3119(4) 0.0344(15) Uani 1 1 d .
H25 H 0.7329 0.7636 0.3127 0.041 Uiso 1 1 calc R
C26 C 0.6391(5) 0.6549(4) 0.3860(4) 0.0314(15) Uani 1 1 d .
H26 H 0.6522 0.6648 0.4381 0.038 Uiso 1 1 calc R
N31 N 0.5461(4) 0.3878(3) 0.4354(3) 0.0251(11) Uani 1 1 d .
C32 C 0.5320(5) 0.3961(4) 0.3568(4) 0.0237(13) Uani 1 1 d .
C33 C 0.5583(5) 0.3200(4) 0.3096(4) 0.0352(15) Uani 1 1 d .
H33 H 0.5478 0.3288 0.2534 0.042 Uiso 1 1 calc R
C34 C 0.5995(6) 0.2324(4) 0.3469(4) 0.0421(17) Uani 1 1 d .
H34 H 0.6163 0.1784 0.3172 0.051 Uiso 1 1 calc R
C35 C 0.6166(6) 0.2227(4) 0.4280(4) 0.0394(17) Uani 1 1 d .
H35 H 0.6454 0.1621 0.4546 0.047 Uiso 1 1 calc R
C36 C 0.5920(5) 0.3005(4) 0.4689(4) 0.0329(15) Uani 1 1 d .
H36 H 0.6074 0.2940 0.5234 0.040 Uiso 1 1 calc R
N41 N 0.2168(4) 0.2051(3) 0.2947(3) 0.0198(10) Uani 1 1 d .
C42 C 0.2011(5) 0.2832(4) 0.3328(3) 0.0204(12) Uani 1 1 d .
C43 C 0.2042(5) 0.2779(4) 0.4162(3) 0.0282(14) Uani 1 1 d .
H43 H 0.1908 0.3347 0.4420 0.034 Uiso 1 1 calc R
C44 C 0.2273(5) 0.1883(4) 0.4618(4) 0.0339(15) Uani 1 1 d .
H44 H 0.2315 0.1825 0.5195 0.041 Uiso 1 1 calc R
C45 C 0.2444(6) 0.1066(4) 0.4227(4) 0.0348(15) Uani 1 1 d .
H45 H 0.2615 0.0441 0.4527 0.042 Uiso 1 1 calc R
C46 C 0.2360(5) 0.1183(4) 0.3402(4) 0.0268(14) Uani 1 1 d .
H46 H 0.2441 0.0622 0.3140 0.032 Uiso 1 1 calc R
N51 N 0.0733(4) 0.3173(3) 0.2026(3) 0.0223(11) Uani 1 1 d .
C52 C 0.0792(4) 0.3859(4) 0.2473(3) 0.0196(12) Uani 1 1 d .
C53 C -0.0037(5) 0.4602(4) 0.2607(4) 0.0304(14) Uani 1 1 d .
H53 H 0.0033 0.5081 0.2921 0.037 Uiso 1 1 calc R
C54 C -0.0977(5) 0.4653(5) 0.2285(4) 0.0425(17) Uani 1 1 d .
H54 H -0.1557 0.5179 0.2360 0.051 Uiso 1 1 calc R
C55 C -0.1078(6) 0.3935(5) 0.1849(4) 0.0437(17) Uani 1 1 d .
H55 H -0.1735 0.3949 0.1633 0.052 Uiso 1 1 calc R
C56 C -0.0213(5) 0.3204(4) 0.1736(4) 0.0316(15) Uani 1 1 d .
H56 H -0.0280 0.2703 0.1443 0.038 Uiso 1 1 calc R
N61 N 0.0954(4) 0.7638(3) 0.1527(3) 0.0207(11) Uani 1 1 d .
C62 C 0.1717(5) 0.6945(4) 0.1212(3) 0.0221(13) Uani 1 1 d .
C63 C 0.1513(5) 0.6402(4) 0.0664(4) 0.0293(14) Uani 1 1 d .
H63 H 0.2075 0.5913 0.0440 0.035 Uiso 1 1 calc R
C64 C 0.0475(5) 0.6585(4) 0.0452(4) 0.0331(15) Uani 1 1 d .
H64 H 0.0295 0.6198 0.0099 0.040 Uiso 1 1 calc R
C65 C -0.0311(5) 0.7329(4) 0.0747(4) 0.0304(15) Uani 1 1 d .
H65 H -0.1016 0.7483 0.0580 0.036 Uiso 1 1 calc R
C66 C -0.0044(5) 0.7837(4) 0.1290(4) 0.0273(14) Uani 1 1 d .
H66 H -0.0580 0.8346 0.1505 0.033 Uiso 1 1 calc R
N71 N 0.2907(4) 0.8363(3) 0.1662(3) 0.0210(10) Uani 1 1 d .
C72 C 0.3438(5) 0.7579(4) 0.1325(3) 0.0214(13) Uani 1 1 d .
C73 C 0.4567(5) 0.7533(4) 0.0840(4) 0.0287(14) Uani 1 1 d .
H73 H 0.4914 0.6963 0.0609 0.034 Uiso 1 1 calc R
C74 C 0.5189(5) 0.8333(4) 0.0696(4) 0.0321(15) Uani 1 1 d .
H74 H 0.5977 0.8319 0.0375 0.038 Uiso 1 1 calc R
C75 C 0.4645(5) 0.9144(4) 0.1025(4) 0.0280(14) Uani 1 1 d .
H75 H 0.5050 0.9706 0.0927 0.034 Uiso 1 1 calc R
C76 C 0.3515(5) 0.9146(4) 0.1495(4) 0.0255(13) Uani 1 1 d .
H76 H 0.3145 0.9719 0.1713 0.031 Uiso 1 1 calc R
N80 N 0.3069(5) 0.5234(4) 0.4778(3) 0.0375(13) Uani 1 1 d .
C81 C 0.2130(7) 0.5532(5) 0.4942(4) 0.0425(17) Uani 1 1 d .
C82 C 0.0948(7) 0.5916(10) 0.5151(5) 0.125(5) Uani 1 1 d .
H82A H 0.0486 0.5452 0.5595 0.188 Uiso 1 1 calc R
H82B H 0.0656 0.6029 0.4637 0.188 Uiso 1 1 calc R
H82C H 0.0890 0.6530 0.5364 0.188 Uiso 1 1 calc R
N90 N 0.2391(5) 0.3554(4) 0.0204(4) 0.0475(15) Uani 1 1 d .
O91 O 0.2183(4) 0.2626(3) 0.0495(2) 0.0367(10) Uani 1 1 d .
O92 O 0.2617(5) 0.4022(3) 0.0694(3) 0.0569(14) Uani 1 1 d .
O93 O 0.2338(6) 0.3924(4) -0.0517(3) 0.083(2) Uani 1 1 d .
N94 N 0.4473(5) 0.1860(4) 0.1461(3) 0.0339(12) Uani 1 1 d .
O95 O 0.3604(3) 0.1432(3) 0.1444(3) 0.0324(10) Uani 1 1 d .
O96 O 0.4302(4) 0.2706(3) 0.1573(3) 0.0547(13) Uani 1 1 d .
O97 O 0.5420(4) 0.1400(4) 0.1362(3) 0.0616(14) Uani 1 1 d .
N98 N 0.0712(4) 0.0554(4) 0.1577(3) 0.0309(12) Uani 1 1 d .
O99 O 0.1331(3) 0.0828(3) 0.1969(3) 0.0322(10) Uani 1 1 d .
O910 O 0.0506(4) -0.0315(3) 0.1721(3) 0.0367(11) Uani 1 1 d .
O911 O 0.0340(5) 0.1124(3) 0.1039(4) 0.082(2) Uani 1 1 d .
N912 N -0.0206(5) 0.7078(4) 0.3479(3) 0.0297(12) Uani 1 1 d .
O913 O 0.0695(4) 0.6570(3) 0.3246(3) 0.0397(11) Uani 1 1 d .
O914 O -0.0238(3) 0.8000(3) 0.3191(2) 0.0314(10) Uani 1 1 d .
O915 O -0.1090(4) 0.6747(3) 0.3970(3) 0.0403(11) Uani 1 1 d .
N916 N 0.2338(4) 0.8391(4) 0.3679(3) 0.0332(12) Uani 1 1 d .
O917 O 0.1659(3) 0.8911(3) 0.3251(2) 0.0302(10) Uani 1 1 d .
O918 O 0.2651(5) 0.7556(3) 0.3558(3) 0.0587(14) Uani 1 1 d .
O919 O 0.2626(4) 0.8753(3) 0.4193(3) 0.0503(13) Uani 1 1 d .
N1A N 0.7422(6) 0.9155(5) 0.1310(5) 0.082(2) Uiso 1 1 d D
C2A C 0.7739(6) 0.9861(5) 0.0884(4) 0.0488(18) Uiso 1 1 d D
C3A C 0.8118(6) 1.0739(5) 0.0387(4) 0.055(2) Uiso 1 1 d D
H3A H 0.7468 1.1227 0.0409 0.050 Uiso 1 1 d .
H3B H 0.8468 1.0636 -0.0202 0.050 Uiso 1 1 d .
H3C H 0.8698 1.0949 0.0615 0.050 Uiso 1 1 d .
N1B N 0.6492(7) 0.9742(6) 0.4000(5) 0.098(3) Uiso 1 1 d D
C2B C 0.5898(7) 0.9623(6) 0.3602(5) 0.066(2) Uiso 1 1 d D
C3B C 0.5191(7) 0.9507(6) 0.3085(5) 0.067(2) Uiso 1 1 d D
H3D H 0.5209 1.0070 0.2635 0.050 Uiso 1 1 d .
H3E H 0.4393 0.9453 0.3440 0.050 Uiso 1 1 d .
H3F H 0.5464 0.8921 0.2834 0.050 Uiso 1 1 d .
N1C N 0.9329(9) 0.2188(6) 0.3904(6) 0.124(3) Uiso 1 1 d D
C2C C 0.9312(9) 0.1381(7) 0.3865(6) 0.086(3) Uiso 1 1 d D
C3C C 0.9300(9) 0.0392(6) 0.3855(7) 0.097(3) Uiso 1 1 d D
H3G H 0.9190 0.0035 0.4426 0.050 Uiso 1 1 d .
H3H H 1.0040 0.0169 0.3485 0.050 Uiso 1 1 d .
H3I H 0.8674 0.0309 0.3608 0.050 Uiso 1 1 d .
N1D N 0.517(3) 0.511(3) -0.0218(16) 0.172(10) Uiso 0.50 1 d PD
C2D C 0.5289(17) 0.4788(16) 0.0479(13) 0.093(6) Uiso 0.50 1 d PD
C3D C 0.5963(15) 0.4475(13) 0.1076(10) 0.075(5) Uiso 0.50 1 d PD
H3J H 0.6298 0.3795 0.0989 0.050 Uiso 0.50 1 d P
H3K H 0.5476 0.4449 0.1644 0.050 Uiso 0.50 1 d P
H3L H 0.6582 0.4876 0.0957 0.050 Uiso 0.50 1 d P

loop_
_atom_site_aniso_label
_atom_site_aniso_U_11
_atom_site_aniso_U_22
_atom_site_aniso_U_33
_atom_site_aniso_U_23
_atom_site_aniso_U_13
_atom_site_aniso_U_12
Cu3 0.0248(4) 0.0191(4) 0.0258(4) -0.0050(3) -0.0106(3) -0.0011(3)
Cu1 0.0390(6) 0.0168(5) 0.0288(6) 0.0008(4) -0.0198(5) -0.0053(4)
Cu2 0.0289(4) 0.0178(4) 0.0240(4) -0.0056(3) -0.0115(3) 0.0009(3)
N1 0.026(3) 0.016(2) 0.026(3) 0.000(2) -0.015(2) -0.003(2)
N2 0.027(3) 0.010(2) 0.021(2) 0.000(2) -0.011(2) 0.001(2)
N3 0.032(3) 0.010(2) 0.026(3) 0.000(2) -0.015(2) -0.004(2)
N11 0.028(3) 0.017(2) 0.024(3) -0.002(2) -0.015(2) -0.001(2)
C12 0.029(3) 0.012(3) 0.016(3) -0.006(2) -0.004(3) -0.001(2)
N13 0.025(3) 0.013(2) 0.024(3) -0.006(2) -0.011(2) 0.002(2)
C14 0.025(3) 0.017(3) 0.015(3) -0.007(2) -0.003(2) 0.001(3)
N15 0.024(3) 0.015(2) 0.023(2) 0.000(2) -0.013(2) -0.004(2)
C16 0.019(3) 0.023(3) 0.021(3) -0.010(3) -0.006(2) 0.002(3)
N21 0.031(3) 0.018(3) 0.034(3) 0.000(2) -0.021(2) -0.006(2)
C22 0.018(3) 0.018(3) 0.037(4) 0.000(3) -0.013(3) 0.002(2)
C23 0.025(3) 0.033(4) 0.030(3) 0.004(3) -0.012(3) -0.003(3)
C24 0.031(4) 0.033(4) 0.044(4) 0.010(3) -0.012(3) -0.007(3)
C25 0.029(4) 0.027(3) 0.049(4) 0.000(3) -0.015(3) -0.006(3)
C26 0.039(4) 0.022(3) 0.040(4) 0.000(3) -0.022(3) -0.006(3)
N31 0.031(3) 0.021(3) 0.027(3) 0.001(2) -0.016(2) -0.002(2)
C32 0.022(3) 0.020(3) 0.031(3) 0.000(3) -0.014(3) -0.001(2)
C33 0.039(4) 0.034(4) 0.040(4) -0.013(3) -0.021(3) 0.005(3)
C34 0.057(5) 0.021(4) 0.060(5) -0.015(3) -0.036(4) 0.009(3)
C35 0.052(4) 0.021(3) 0.051(4) -0.002(3) -0.030(4) 0.005(3)
C36 0.043(4) 0.018(3) 0.045(4) 0.004(3) -0.027(3) -0.003(3)
N41 0.023(3) 0.016(3) 0.022(2) -0.003(2) -0.008(2) -0.001(2)
C42 0.021(3) 0.020(3) 0.020(3) -0.003(3) -0.005(2) -0.002(2)
C43 0.041(4) 0.020(3) 0.025(3) -0.005(3) -0.010(3) 0.000(3)
C44 0.047(4) 0.034(4) 0.022(3) 0.001(3) -0.014(3) -0.006(3)
C45 0.056(4) 0.018(3) 0.031(4) 0.001(3) -0.018(3) 0.000(3)
C46 0.041(4) 0.014(3) 0.030(3) -0.006(3) -0.016(3) 0.002(3)
N51 0.026(3) 0.017(3) 0.025(3) -0.001(2) -0.010(2) -0.001(2)
C52 0.022(3) 0.013(3) 0.023(3) 0.002(2) -0.008(2) -0.001(2)
C53 0.031(4) 0.021(3) 0.040(4) -0.009(3) -0.010(3) 0.002(3)
C54 0.027(4) 0.038(4) 0.063(5) -0.010(4) -0.016(3) 0.008(3)
C55 0.032(4) 0.046(4) 0.060(5) -0.004(4) -0.026(3) -0.002(3)
C56 0.033(4) 0.028(3) 0.040(4) -0.005(3) -0.021(3) -0.003(3)
N61 0.029(3) 0.015(2) 0.023(3) 0.002(2) -0.014(2) -0.007(2)
C62 0.035(4) 0.015(3) 0.021(3) 0.000(3) -0.015(3) -0.007(3)
C63 0.039(4) 0.021(3) 0.031(3) -0.005(3) -0.017(3) 0.006(3)
C64 0.049(4) 0.026(3) 0.032(4) -0.004(3) -0.024(3) -0.002(3)
C65 0.033(4) 0.030(3) 0.035(4) 0.003(3) -0.022(3) -0.009(3)
C66 0.029(4) 0.022(3) 0.034(3) -0.002(3) -0.014(3) -0.004(3)
N71 0.026(3) 0.016(2) 0.025(3) 0.000(2) -0.014(2) -0.001(2)
C72 0.030(4) 0.013(3) 0.022(3) 0.007(2) -0.015(3) -0.002(3)
C73 0.037(4) 0.022(3) 0.027(3) -0.002(3) -0.011(3) 0.002(3)
C74 0.031(4) 0.032(4) 0.029(3) 0.003(3) -0.003(3) -0.008(3)
C75 0.036(4) 0.017(3) 0.033(3) 0.004(3) -0.013(3) -0.013(3)
C76 0.031(4) 0.017(3) 0.030(3) 0.004(3) -0.014(3) -0.008(3)
N80 0.040(4) 0.039(3) 0.037(3) -0.003(3) -0.017(3) -0.004(3)
C81 0.046(5) 0.059(5) 0.023(3) -0.005(3) -0.015(3) 0.005(4)
C82 0.050(6) 0.239(14) 0.050(5) 0.003(7) -0.006(4) 0.064(7)
N90 0.045(4) 0.055(4) 0.045(4) -0.011(3) -0.015(3) -0.004(3)
O91 0.050(3) 0.036(3) 0.028(2) -0.009(2) -0.014(2) -0.002(2)
O92 0.081(4) 0.049(3) 0.047(3) -0.010(3) -0.019(3) -0.018(3)
O93 0.131(5) 0.100(5) 0.021(3) 0.022(3) -0.030(3) -0.040(4)
N94 0.037(4) 0.030(3) 0.034(3) -0.001(2) -0.013(3) 0.003(3)
O95 0.027(2) 0.025(2) 0.048(3) -0.015(2) -0.010(2) -0.0014(19)
O96 0.049(3) 0.037(3) 0.078(4) -0.019(3) -0.007(3) -0.012(2)
O97 0.027(3) 0.062(3) 0.090(4) -0.009(3) -0.014(3) 0.009(3)
N98 0.035(3) 0.025(3) 0.040(3) -0.007(3) -0.023(3) 0.002(2)
O99 0.041(3) 0.022(2) 0.041(2) -0.0034(19) -0.024(2) -0.0054(19)
O910 0.046(3) 0.013(2) 0.060(3) -0.001(2) -0.031(2) -0.0051(19)
O911 0.137(5) 0.031(3) 0.117(5) 0.015(3) -0.108(5) -0.022(3)
N912 0.038(3) 0.033(3) 0.022(3) -0.003(2) -0.012(3) -0.010(3)
O913 0.040(3) 0.029(2) 0.039(3) -0.003(2) 0.001(2) 0.008(2)
O914 0.033(2) 0.027(2) 0.034(2) -0.0050(19) -0.0077(19) -0.0018(19)
O915 0.035(3) 0.054(3) 0.031(2) -0.001(2) -0.005(2) -0.014(2)
N916 0.042(3) 0.030(3) 0.030(3) -0.001(3) -0.015(3) -0.002(3)
O917 0.037(2) 0.026(2) 0.034(2) -0.0088(19) -0.020(2) 0.0051(19)
O918 0.097(4) 0.028(3) 0.062(3) -0.008(2) -0.048(3) 0.015(3)
O919 0.078(4) 0.043(3) 0.049(3) -0.004(2) -0.043(3) -0.017(3)

loop_
_atom_type_symbol
_atom_type_description
_atom_type_scat_dispersion_real
_atom_type_scat_dispersion_imag
_atom_type_scat_source
C C 0.0033 0.0016 'International Tables Vol C Tables 4.2.6.8 and 6.1.1.4'
H H 0.0000 0.0000 'International Tables Vol C Tables 4.2.6.8 and 6.1.1.4'
Cu Cu 0.3201 1.2651 'International Tables Vol C Tables 4.2.6.8 and 6.1.1.4'
N N 0.0061 0.0033 'International Tables Vol C Tables 4.2.6.8 and 6.1.1.4'
O O 0.0106 0.0060 'International Tables Vol C Tables 4.2.6.8 and 6.1.1.4'

loop_
_geom_angle_atom_site_label_1
_geom_angle_atom_site_label_2
_geom_angle_atom_site_label_3
_geom_angle
_geom_angle_site_symmetry_1
_geom_angle_site_symmetry_3
O917 Cu3 N71 91.64(17) . .
O917 Cu3 O914 90.30(16) . .
N71 Cu3 O914 170.59(17) . .
O917 Cu3 N61 178.71(17) . .
N71 Cu3 N61 88.04(18) . .
O914 Cu3 N61 89.82(17) . .
O917 Cu3 O910 95.62(15) . 1_565
N71 Cu3 O910 97.44(16) . 1_565
O914 Cu3 O910 91.53(16) . 1_565
N61 Cu3 O910 85.66(16) . 1_565
N31 Cu1 N31 179.997(2) 2_666 .
N31 Cu1 N21 93.09(18) 2_666 .
N31 Cu1 N21 86.91(18) . .
N31 Cu1 N21 86.91(18) 2_666 2_666
N31 Cu1 N21 93.09(18) . 2_666
N21 Cu1 N21 179.999(1) . 2_666
N31 Cu1 N80 92.85(18) 2_666 2_666
N31 Cu1 N80 87.15(18) . 2_666
N21 Cu1 N80 85.21(17) . 2_666
N21 Cu1 N80 94.79(17) 2_666 2_666
N31 Cu1 N80 87.16(18) 2_666 .
N31 Cu1 N80 92.85(18) . .
N21 Cu1 N80 94.79(17) . .
N21 Cu1 N80 85.21(17) 2_666 .
N80 Cu1 N80 180.0 2_666 .
O91 Cu2 O95 90.67(17) . .
O91 Cu2 N41 171.53(17) . .
O95 Cu2 N41 90.29(17) . .
O91 Cu2 N51 90.48(18) . .
O95 Cu2 N51 173.98(17) . .
N41 Cu2 N51 87.71(18) . .
O91 Cu2 O99 98.73(16) . .
O95 Cu2 O99 83.70(15) . .
N41 Cu2 O99 89.74(16) . .
N51 Cu2 O99 101.97(16) . .
C16 N1 C32 121.3(4) . .
C16 N1 C22 120.0(4) . .
C32 N1 C22 118.4(4) . .
C12 N2 C52 121.5(4) . .
C12 N2 C42 119.1(4) . .
C52 N2 C42 119.4(4) . .
C14 N3 C62 120.4(4) . .
C14 N3 C72 121.0(4) . .
C62 N3 C72 117.9(4) . .
C12 N11 C16 113.1(4) . .
N11 C12 N13 126.7(5) . .
N11 C12 N2 117.6(4) . .
N13 C12 N2 115.7(5) . .
C14 N13 C12 112.9(4) . .
N15 C14 N13 126.9(5) . .
N15 C14 N3 117.7(5) . .
N13 C14 N3 115.3(4) . .
C16 N15 C14 113.3(4) . .
N15 C16 N11 126.9(5) . .
N15 C16 N1 118.1(5) . .
N11 C16 N1 114.9(5) . .
C22 N21 C26 116.6(5) . .
C22 N21 Cu1 121.2(3) . .
C26 N21 Cu1 122.1(4) . .
N21 C22 C23 124.1(5) . .
N21 C22 N1 115.1(5) . .
C23 C22 N1 120.8(5) . .
C22 C23 C24 117.9(6) . .
C22 C23 H23 121.1 . .
C24 C23 H23 121.1 . .
C25 C24 C23 119.4(6) . .
C25 C24 H24 120.3 . .
C23 C24 H24 120.3 . .
C26 C25 C24 118.7(6) . .
C26 C25 H25 120.7 . .
C24 C25 H25 120.7 . .
N21 C26 C25 123.2(6) . .
N21 C26 H26 118.4 . .
C25 C26 H26 118.4 . .
C32 N31 C36 117.0(5) . .
C32 N31 Cu1 120.5(4) . .
C36 N31 Cu1 122.6(4) . .
N31 C32 C33 123.4(5) . .
N31 C32 N1 116.9(5) . .
C33 C32 N1 119.6(5) . .
C34 C33 C32 117.8(6) . .
C34 C33 H33 121.1 . .
C32 C33 H33 121.1 . .
C33 C34 C35 119.7(6) . .
C33 C34 H34 120.2 . .
C35 C34 H34 120.2 . .
C36 C35 C34 119.1(6) . .
C36 C35 H35 120.5 . .
C34 C35 H35 120.5 . .
C35 C36 N31 122.9(5) . .
C35 C36 H36 118.5 . .
N31 C36 H36 118.5 . .
C42 N41 C46 118.3(4) . .
C42 N41 Cu2 118.0(3) . .
C46 N41 Cu2 123.6(4) . .
N41 C42 C43 122.8(5) . .
N41 C42 N2 115.6(4) . .
C43 C42 N2 121.6(5) . .
C42 C43 C44 118.4(5) . .
C42 C43 H43 120.8 . .
C44 C43 H43 120.8 . .
C43 C44 C45 119.3(5) . .
C43 C44 H44 120.3 . .
C45 C44 H44 120.3 . .
C46 C45 C44 118.3(5) . .
C46 C45 H45 120.8 . .
C44 C45 H45 120.8 . .
N41 C46 C45 122.8(5) . .
N41 C46 H46 118.6 . .
C45 C46 H46 118.6 . .
C52 N51 C56 118.4(5) . .
C52 N51 Cu2 117.7(3) . .
C56 N51 Cu2 123.5(4) . .
N51 C52 C53 122.4(5) . .
N51 C52 N2 115.3(4) . .
C53 C52 N2 122.3(5) . .
C52 C53 C54 119.2(6) . .
C52 C53 H53 120.4 . .
C54 C53 H53 120.4 . .
C53 C54 C55 119.5(6) . .
C53 C54 H54 120.2 . .
C55 C54 H54 120.2 . .
C56 C55 C54 118.5(6) . .
C56 C55 H55 120.8 . .
C54 C55 H55 120.8 . .
N51 C56 C55 121.9(6) . .
N51 C56 H56 119.0 . .
C55 C56 H56 119.0 . .
C62 N61 C66 119.3(5) . .
C62 N61 Cu3 118.1(3) . .
C66 N61 Cu3 122.5(4) . .
N61 C62 C63 122.2(5) . .
N61 C62 N3 115.8(5) . .
C63 C62 N3 122.0(5) . .
C64 C63 C62 118.1(6) . .
C64 C63 H63 121.0 . .
C62 C63 H63 121.0 . .
C63 C64 C65 120.4(6) . .
C63 C64 H64 119.8 . .
C65 C64 H64 119.8 . .
C66 C65 C64 117.9(5) . .
C66 C65 H65 121.0 . .
C64 C65 H65 121.0 . .
N61 C66 C65 122.0(6) . .
N61 C66 H66 119.0 . .
C65 C66 H66 119.0 . .
C72 N71 C76 117.5(5) . .
C72 N71 Cu3 118.4(3) . .
C76 N71 Cu3 124.1(4) . .
N71 C72 C73 123.1(5) . .
N71 C72 N3 115.4(5) . .
C73 C72 N3 121.4(5) . .
C72 C73 C74 118.6(6) . .
C72 C73 H73 120.7 . .
C74 C73 H73 120.7 . .
C75 C74 C73 118.5(6) . .
C75 C74 H74 120.7 . .
C73 C74 H74 120.7 . .
C74 C75 C76 119.9(5) . .
C74 C75 H75 120.1 . .
C76 C75 H75 120.1 . .
N71 C76 C75 122.3(5) . .
N71 C76 H76 118.9 . .
C75 C76 H76 118.9 . .
C81 N80 Cu1 152.1(5) . .
N80 C81 C82 179.4(10) . .
C81 C82 H82A 109.5 . .
C81 C82 H82B 109.5 . .
H82A C82 H82B 109.5 . .
C81 C82 H82C 109.5 . .
H82A C82 H82C 109.5 . .
H82B C82 H82C 109.5 . .
O93 N90 O92 121.6(6) . .
O93 N90 O91 120.5(6) . .
O92 N90 O91 117.9(5) . .
N90 O91 Cu2 112.6(3) . .
O97 N94 O96 123.9(6) . .
O97 N94 O95 118.2(5) . .
O96 N94 O95 118.0(5) . .
N94 O95 Cu2 112.3(3) . .
O911 N98 O99 120.3(5) . .
O911 N98 O910 120.1(5) . .
O99 N98 O910 119.5(5) . .
N98 O99 Cu2 129.3(3) . .
N98 O910 Cu3 133.6(3) . 1_545
O913 N912 O915 122.7(5) . .
O913 N912 O914 118.9(5) . .
O915 N912 O914 118.3(5) . .
N912 O914 Cu3 108.5(3) . .
O919 N916 O918 123.0(5) . .
O919 N916 O917 118.1(5) . .
O918 N916 O917 118.9(5) . .
N916 O917 Cu3 115.5(3) . .
N1A C2A C3A 178.2(8) . .
C2A C3A H3A 109.7 . .
C2A C3A H3B 108.9 . .
H3A C3A H3B 110.2 . .
C2A C3A H3C 108.9 . .
H3A C3A H3C 109.8 . .
H3B C3A H3C 109.4 . .
N1B C2B C3B 177.5(10) . .
C2B C3B H3D 109.4 . .
C2B C3B H3E 109.0 . .
H3D C3B H3E 109.2 . .
C2B C3B H3F 109.6 . .
H3D C3B H3F 110.3 . .
H3E C3B H3F 109.3 . .
N1C C2C C3C 177.4(12) . .
C2C C3C H3G 110.1 . .
C2C C3C H3H 108.3 . .
H3G C3C H3H 110.5 . .
C2C C3C H3I 108.5 . .
H3G C3C H3I 110.7 . .
H3H C3C H3I 108.8 . .
N1D C2D C3D 152.9(19) . .
C2D C3D H3J 106.0 . .
C2D C3D H3K 109.6 . .
H3J C3D H3K 108.5 . .
C2D C3D H3L 110.1 . .
H3J C3D H3L 108.7 . .
H3K C3D H3L 113.7 . .

loop_
_geom_bond_atom_site_label_1
_geom_bond_atom_site_label_2
_geom_bond_distance
_geom_bond_site_symmetry_2
Cu3 O917 1.952(4) .
Cu3 N71 1.981(4) .
Cu3 O914 1.996(4) .
Cu3 N61 2.000(4) .
Cu3 O910 2.288(4) 1_565
Cu1 N31 2.002(5) 2_666
Cu1 N31 2.002(5) .
Cu1 N21 2.015(4) .
Cu1 N21 2.015(4) 2_666
Cu1 N80 2.425(6) 2_666
Cu1 N80 2.425(6) .
Cu2 O91 1.974(4) .
Cu2 O95 1.978(4) .
Cu2 N41 1.986(4) .
Cu2 N51 1.989(4) .
Cu2 O99 2.253(4) .
N1 C16 1.385(6) .
N1 C32 1.415(7) .
N1 C22 1.430(7) .
N2 C12 1.381(6) .
N2 C52 1.413(7) .
N2 C42 1.431(6) .
N3 C14 1.376(6) .
N3 C62 1.412(7) .
N3 C72 1.423(7) .
N11 C12 1.318(7) .
N11 C16 1.331(7) .
C12 N13 1.331(6) .
N13 C14 1.329(6) .
C14 N15 1.316(7) .
N15 C16 1.316(7) .
N21 C22 1.345(7) .
N21 C26 1.348(7) .
C22 C23 1.363(8) .
C23 C24 1.384(8) .
C23 H23 0.9500 .
C24 C25 1.381(8) .
C24 H24 0.9500 .
C25 C26 1.363(8) .
C25 H25 0.9500 .
C26 H26 0.9500 .
N31 C32 1.329(7) .
N31 C36 1.361(7) .
C32 C33 1.393(8) .
C33 C34 1.363(8) .
C33 H33 0.9500 .
C34 C35 1.383(9) .
C34 H34 0.9500 .
C35 C36 1.350(8) .
C35 H35 0.9500 .
C36 H36 0.9500 .
N41 C42 1.334(7) .
N41 C46 1.334(7) .
C42 C43 1.369(7) .
C43 C44 1.376(8) .
C43 H43 0.9500 .
C44 C45 1.387(8) .
C44 H44 0.9500 .
C45 C46 1.365(8) .
C45 H45 0.9500 .
C46 H46 0.9500 .
N51 C52 1.339(7) .
N51 C56 1.345(7) .
C52 C53 1.353(7) .
C53 C54 1.364(8) .
C53 H53 0.9500 .
C54 C55 1.382(9) .
C54 H54 0.9500 .
C55 C56 1.364(8) .
C55 H55 0.9500 .
C56 H56 0.9500 .
N61 C62 1.325(7) .
N61 C66 1.343(7) .
C62 C63 1.376(7) .
C63 C64 1.369(8) .
C63 H63 0.9500 .
C64 C65 1.381(8) .
C64 H64 0.9500 .
C65 C66 1.369(8) .
C65 H65 0.9500 .
C66 H66 0.9500 .
N71 C72 1.335(7) .
N71 C76 1.348(7) .
C72 C73 1.373(8) .
C73 C74 1.384(8) .
C73 H73 0.9500 .
C74 C75 1.366(8) .
C74 H74 0.9500 .
C75 C76 1.367(8) .
C75 H75 0.9500 .
C76 H76 0.9500 .
N80 C81 1.129(8) .
C81 C82 1.426(11) .
C82 H82A 0.9800 .
C82 H82B 0.9800 .
C82 H82C 0.9800 .
N90 O93 1.214(7) .
N90 O92 1.237(7) .
N90 O91 1.336(7) .
N94 O97 1.221(6) .
N94 O96 1.222(6) .
N94 O95 1.285(6) .
N98 O911 1.216(6) .
N98 O99 1.247(6) .
N98 O910 1.247(6) .
O910 Cu3 2.288(4) 1_545
N912 O913 1.227(6) .
N912 O915 1.232(6) .
N912 O914 1.294(6) .
N916 O919 1.211(6) .
N916 O918 1.223(6) .
N916 O917 1.291(6) .
N1A C2A 1.146(6) .
C2A C3A 1.402(6) .
C3A H3A 0.9682 .
C3A H3B 0.9726 .
C3A H3C 0.9786 .
N1B C2B 1.139(6) .
C2B C3B 1.403(7) .
C3B H3D 0.9736 .
C3B H3E 0.9826 .
C3B H3F 0.9688 .
N1C C2C 1.153(7) .
C2C C3C 1.400(7) .
C3C H3G 0.9595 .
C3C H3H 0.9797 .
C3C H3I 0.9785 .
N1D C2D 1.186(9) .
C2D C3D 1.413(9) .
C3D H3J 1.0092 .
C3D H3K 0.9520 .
C3D H3L 0.9509 .

loop_
_geom_torsion_atom_site_label_1
_geom_torsion_atom_site_label_2
_geom_torsion_atom_site_label_3
_geom_torsion_atom_site_label_4
_geom_torsion
_geom_torsion_site_symmetry_1
_geom_torsion_site_symmetry_4
C16 N11 C12 N13 1.2(8) . .
C16 N11 C12 N2 -178.3(4) . .
C52 N2 C12 N11 178.8(5) . .
C42 N2 C12 N11 -3.9(7) . .
C52 N2 C12 N13 -0.9(7) . .
C42 N2 C12 N13 176.5(4) . .
N11 C12 N13 C14 -2.2(8) . .
N2 C12 N13 C14 177.4(4) . .
C12 N13 C14 N15 0.8(8) . .
C12 N13 C14 N3 -178.9(4) . .
C62 N3 C14 N15 -171.3(5) . .
C72 N3 C14 N15 -1.0(7) . .
C62 N3 C14 N13 8.4(7) . .
C72 N3 C14 N13 178.8(5) . .
N13 C14 N15 C16 1.3(8) . .
N3 C14 N15 C16 -179.0(5) . .
C14 N15 C16 N11 -2.4(8) . .
C14 N15 C16 N1 180.0(5) . .
C12 N11 C16 N15 1.3(8) . .
C12 N11 C16 N1 178.9(4) . .
C32 N1 C16 N15 -167.8(5) . .
C22 N1 C16 N15 7.0(7) . .
C32 N1 C16 N11 14.3(7) . .
C22 N1 C16 N11 -170.9(5) . .
N31 Cu1 N21 C22 -141.1(4) 2_666 .
N31 Cu1 N21 C22 38.9(4) . .
N80 Cu1 N21 C22 126.3(4) 2_666 .
N80 Cu1 N21 C22 -53.7(4) . .
N31 Cu1 N21 C26 42.8(4) 2_666 .
N31 Cu1 N21 C26 -137.2(4) . .
N80 Cu1 N21 C26 -49.8(4) 2_666 .
N80 Cu1 N21 C26 130.2(4) . .
C26 N21 C22 C23 -1.5(8) . .
Cu1 N21 C22 C23 -177.8(4) . .
C26 N21 C22 N1 176.3(5) . .
Cu1 N21 C22 N1 0.0(6) . .
C16 N1 C22 N21 127.5(5) . .
C32 N1 C22 N21 -57.5(7) . .
C16 N1 C22 C23 -54.6(7) . .
C32 N1 C22 C23 120.3(6) . .
N21 C22 C23 C24 -1.5(9) . .
N1 C22 C23 C24 -179.2(5) . .
C22 C23 C24 C25 2.5(9) . .
C23 C24 C25 C26 -0.5(9) . .
C22 N21 C26 C25 3.6(8) . .
Cu1 N21 C26 C25 179.9(5) . .
C24 C25 C26 N21 -2.7(9) . .
N21 Cu1 N31 C32 -42.5(4) . .
N21 Cu1 N31 C32 137.5(4) 2_666 .
N80 Cu1 N31 C32 -127.8(4) 2_666 .
N80 Cu1 N31 C32 52.2(4) . .
N21 Cu1 N31 C36 137.9(4) . .
N21 Cu1 N31 C36 -42.1(4) 2_666 .
N80 Cu1 N31 C36 52.5(4) 2_666 .
N80 Cu1 N31 C36 -127.5(4) . .
C36 N31 C32 C33 2.1(8) . .
Cu1 N31 C32 C33 -177.6(4) . .
C36 N31 C32 N1 -173.9(5) . .
Cu1 N31 C32 N1 6.5(6) . .
C16 N1 C32 N31 -130.8(5) . .
C22 N1 C32 N31 54.3(7) . .
C16 N1 C32 C33 53.1(7) . .
C22 N1 C32 C33 -121.8(6) . .
N31 C32 C33 C34 0.7(9) . .
N1 C32 C33 C34 176.5(5) . .
C32 C33 C34 C35 -1.7(10) . .
C33 C34 C35 C36 0.1(10) . .
C34 C35 C36 N31 2.9(10) . .
C32 N31 C36 C35 -3.9(9) . .
Cu1 N31 C36 C35 175.8(5) . .
O95 Cu2 N41 C42 130.0(4) . .
N51 Cu2 N41 C42 -44.4(4) . .
O99 Cu2 N41 C42 -146.3(4) . .
O95 Cu2 N41 C46 -49.2(4) . .
N51 Cu2 N41 C46 136.5(4) . .
O99 Cu2 N41 C46 34.5(4) . .
C46 N41 C42 C43 0.2(8) . .
Cu2 N41 C42 C43 -179.0(4) . .
C46 N41 C42 N2 -177.6(5) . .
Cu2 N41 C42 N2 3.1(6) . .
C12 N2 C42 N41 -119.5(5) . .
C52 N2 C42 N41 57.9(6) . .
C12 N2 C42 C43 62.6(7) . .
C52 N2 C42 C43 -120.0(6) . .
N41 C42 C43 C44 1.6(9) . .
N2 C42 C43 C44 179.3(5) . .
C42 C43 C44 C45 -1.2(9) . .
C43 C44 C45 C46 -0.9(9) . .
C42 N41 C46 C45 -2.5(8) . .
Cu2 N41 C46 C45 176.7(5) . .
C44 C45 C46 N41 2.8(9) . .
O91 Cu2 N51 C52 -122.6(4) . .
N41 Cu2 N51 C52 49.1(4) . .
O99 Cu2 N51 C52 138.4(4) . .
O91 Cu2 N51 C56 50.7(4) . .
N41 Cu2 N51 C56 -137.6(4) . .
O99 Cu2 N51 C56 -48.3(5) . .
C56 N51 C52 C53 -3.0(8) . .
Cu2 N51 C52 C53 170.6(4) . .
C56 N51 C52 N2 175.1(5) . .
Cu2 N51 C52 N2 -11.3(6) . .
C12 N2 C52 N51 124.6(5) . .
C42 N2 C52 N51 -52.7(6) . .
C12 N2 C52 C53 -57.2(7) . .
C42 N2 C52 C53 125.4(6) . .
N51 C52 C53 C54 0.7(9) . .
N2 C52 C53 C54 -177.3(5) . .
C52 C53 C54 C55 1.7(9) . .
C53 C54 C55 C56 -1.6(10) . .
C52 N51 C56 C55 3.1(8) . .
Cu2 N51 C56 C55 -170.2(5) . .
C54 C55 C56 N51 -0.8(10) . .
N71 Cu3 N61 C62 44.2(4) . .
O914 Cu3 N61 C62 -126.7(4) . .
O910 Cu3 N61 C62 141.8(4) 1_565 .
N71 Cu3 N61 C66 -139.5(4) . .
O914 Cu3 N61 C66 49.7(4) . .
O910 Cu3 N61 C66 -41.8(4) 1_565 .
C66 N61 C62 C63 -1.6(8) . .
Cu3 N61 C62 C63 174.9(4) . .
C66 N61 C62 N3 179.6(4) . .
Cu3 N61 C62 N3 -4.0(6) . .
C14 N3 C62 N61 112.3(5) . .
C72 N3 C62 N61 -58.3(6) . .
C14 N3 C62 C63 -66.5(7) . .
C72 N3 C62 C63 122.9(6) . .
N61 C62 C63 C64 -0.8(8) . .
N3 C62 C63 C64 177.9(5) . .
C62 C63 C64 C65 3.3(9) . .
C63 C64 C65 C66 -3.3(9) . .
C62 N61 C66 C65 1.6(8) . .
Cu3 N61 C66 C65 -174.7(4) . .
C64 C65 C66 N61 0.8(8) . .
O917 Cu3 N71 C72 134.8(4) . .
N61 Cu3 N71 C72 -43.9(4) . .
O910 Cu3 N71 C72 -129.3(4) 1_565 .
O917 Cu3 N71 C76 -43.5(4) . .
N61 Cu3 N71 C76 137.7(4) . .
O910 Cu3 N71 C76 52.3(4) 1_565 .
C76 N71 C72 C73 1.5(7) . .
Cu3 N71 C72 C73 -177.0(4) . .
C76 N71 C72 N3 -177.5(4) . .
Cu3 N71 C72 N3 4.1(6) . .
C14 N3 C72 N71 -112.2(5) . .
C62 N3 C72 N71 58.4(6) . .
C14 N3 C72 C73 68.9(7) . .
C62 N3 C72 C73 -120.5(6) . .
N71 C72 C73 C74 0.3(8) . .
N3 C72 C73 C74 179.2(5) . .
C72 C73 C74 C75 -1.5(8) . .
C73 C74 C75 C76 0.9(8) . .
C72 N71 C76 C75 -2.1(7) . .
Cu3 N71 C76 C75 176.3(4) . .
C74 C75 C76 N71 0.9(8) . .
N31 Cu1 N80 C81 -18.7(11) 2_666 .
N31 Cu1 N80 C81 161.3(11) . .
N21 Cu1 N80 C81 -111.5(11) . .
N21 Cu1 N80 C81 68.5(11) 2_666 .
O93 N90 O91 Cu2 -172.6(5) . .
O92 N90 O91 Cu2 6.2(7) . .
O95 Cu2 O91 N90 -109.8(4) . .
N51 Cu2 O91 N90 64.3(4) . .
O99 Cu2 O91 N90 166.4(4) . .
O97 N94 O95 Cu2 174.5(4) . .
O96 N94 O95 Cu2 -5.7(6) . .
O91 Cu2 O95 N94 99.4(4) . .
N41 Cu2 O95 N94 -72.2(4) . .
O99 Cu2 O95 N94 -161.9(4) . .
O911 N98 O99 Cu2 -9.2(8) . .
O910 N98 O99 Cu2 168.7(4) . .
O91 Cu2 O99 N98 -24.7(5) . .
O95 Cu2 O99 N98 -114.4(5) . .
N41 Cu2 O99 N98 155.3(5) . .
N51 Cu2 O99 N98 67.7(5) . .
O911 N98 O910 Cu3 163.4(5) . 1_545
O99 N98 O910 Cu3 -14.5(8) . 1_545
O913 N912 O914 Cu3 0.9(6) . .
O915 N912 O914 Cu3 -178.5(4) . .
O917 Cu3 O914 N912 -107.2(3) . .
N61 Cu3 O914 N912 71.5(3) . .
O910 Cu3 O914 N912 157.2(3) 1_565 .
O919 N916 O917 Cu3 177.0(4) . .
O918 N916 O917 Cu3 -3.9(7) . .
N71 Cu3 O917 N916 -69.6(4) . .
O914 Cu3 O917 N916 101.2(4) . .
O910 Cu3 O917 N916 -167.2(4) 1_565 .
